data_7027701
loop_
_publ_author_name
'Adams, Katherine V.'
'Choi, Nick'
'Conole, Gr\'ainne'
'Davies, John E.'
'King, Jason D.'
'Mays, Martin J.'
'McPartlin, Mary'
'Raithby, Paul R.'

_publ_section_title
;
 Synthesis, reactivity and structural characterization of some
 heterometallic complexes containing naked arsenic ligands&#x200A;&#x2020;
;
_journal_issue 21
_journal_name_full 'Journal of the Chemical Society, Dalton Transactions'
_journal_page_first 3679
_journal_paper_doi 10.1039/a905688b
_journal_year 1999
_chemical_formula_sum 'C27 H20 As2 Co O4 P W'
_chemical_formula_weight 832.02
_chemical_name_systematic
; 
 ? 
;
_space_group_IT_number 2
_symmetry_cell_setting triclinic
_symmetry_space_group_name_Hall '-P 1'
_symmetry_space_group_name_H-M 'P -1'
_atom_sites_solution_hydrogens geom
_atom_sites_solution_primary direct
_atom_sites_solution_secondary difmap
_audit_creation_method SHELXL-97
_cell_angle_alpha 90.430(10)
_cell_angle_beta 103.480(10)
_cell_angle_gamma 90.820(10)
_cell_formula_units_Z 4
_cell_length_a 12.7720(10)
_cell_length_b 20.831(2)
_cell_length_c 10.493(2)
_cell_measurement_temperature 293(2)
_cell_volume 2714.3(6)
_computing_structure_refinement 'SHELXL-97 (Sheldrick, 1997)'
_computing_structure_solution 'SHELXS-97 (Sheldrick, 1990)'
_diffrn_ambient_temperature 293(2)
_diffrn_measured_fraction_theta_full 0.994
_diffrn_measured_fraction_theta_max 0.994
_diffrn_measurement_device_type 'Rigaku AFC5R'
_diffrn_measurement_method theta/2theta
_diffrn_radiation_monochromator graphite
_diffrn_radiation_source 'fine-focus sealed tube'
_diffrn_radiation_type MoK\a
_diffrn_radiation_wavelength 0.71073
_diffrn_reflns_av_R_equivalents 0.0726
_diffrn_reflns_av_sigmaI/netI 0.1096
_diffrn_reflns_limit_h_max 12
_diffrn_reflns_limit_h_min 0
_diffrn_reflns_limit_k_max 20
_diffrn_reflns_limit_k_min -20
_diffrn_reflns_limit_l_max 9
_diffrn_reflns_limit_l_min -10
_diffrn_reflns_number 5576
_diffrn_reflns_theta_full 20.00
_diffrn_reflns_theta_max 20.00
_diffrn_reflns_theta_min 3.53
_exptl_absorpt_coefficient_mu 7.355
_exptl_absorpt_correction_T_max 0.996
_exptl_absorpt_correction_T_min 0.890
_exptl_absorpt_correction_type psi-scans
_exptl_crystal_density_diffrn 2.036
_exptl_crystal_density_method 'not measured'
_exptl_crystal_F_000 1584
_exptl_crystal_size_max 0.20
_exptl_crystal_size_mid 0.20
_exptl_crystal_size_min 0.10
_refine_diff_density_max 1.250
_refine_diff_density_min -1.054
_refine_diff_density_rms 0.252
_refine_ls_extinction_method none
_refine_ls_goodness_of_fit_ref 1.024
_refine_ls_hydrogen_treatment mixed
_refine_ls_matrix_type full
_refine_ls_number_parameters 339
_refine_ls_number_reflns 5032
_refine_ls_number_restraints 16
_refine_ls_restrained_S_all 1.023
_refine_ls_R_factor_all 0.1131
_refine_ls_R_factor_gt 0.0539
_refine_ls_shift/su_max 0.722
_refine_ls_shift/su_mean 0.087
_refine_ls_structure_factor_coef Fsqd
_refine_ls_weighting_details 'calc w=1/[\s^2^(Fo^2^)+(0.0441P)^2^+123.9303P] where P=(Fo^2^+2Fc^2^)/3'
_refine_ls_weighting_scheme calc
_refine_ls_wR_factor_gt 0.1457
_refine_ls_wR_factor_ref 0.1715
_reflns_number_gt 3344
_reflns_number_total 5032
_reflns_threshold_expression >2sigma(I)
_cod_data_source_file 905688bsup1.cif
_cod_data_source_block m2072
_cod_depositor_comments
;
The following automatic conversions were performed:

'_symmetry_cell_setting' value 'Triclinic' changed to 'triclinic'
according to /home/saulius/struct/CIF-dictionaries/cif_core.dic
dictionary named 'cif_core.dic' version 2.4.2 from 2011-04-26.

Automatic conversion script
Id: cif_fix_values 1891 2012-01-12 08:04:46Z andrius 
;
_cod_original_sg_symbol_H-M P-1
_cod_database_code 7027701

loop_
_symmetry_equiv_pos_as_xyz
'x, y, z'
'-x, -y, -z'

loop_
_atom_site_label
_atom_site_type_symbol
_atom_site_fract_x
_atom_site_fract_y
_atom_site_fract_z
_atom_site_U_iso_or_equiv
_atom_site_adp_type
_atom_site_occupancy
_atom_site_symmetry_multiplicity
_atom_site_calc_flag
_atom_site_refinement_flags
W1 W -0.00299(8) 0.27230(5) 0.22346(11) 0.0329(4) Uani 1 1 d D
W2 W 0.44405(9) 0.24326(5) 0.63559(11) 0.0373(4) Uani 1 1 d D
Co1 Co -0.1580(3) 0.19042(15) 0.2839(3) 0.0342(9) Uani 1 1 d D
Co2 Co 0.3604(3) 0.32452(16) 0.8041(3) 0.0317(9) Uani 1 1 d D
P1 P -0.2347(5) 0.0986(3) 0.3186(6) 0.0309(17) Uani 1 1 d D
P2 P 0.2651(5) 0.4090(3) 0.8348(6) 0.0299(17) Uani 1 1 d D
As11 As 0.0126(2) 0.21084(15) 0.4398(3) 0.0515(9) Uani 1 1 d D
As12 As 0.0071(2) 0.14647(14) 0.2582(3) 0.0562(9) Uani 1 1 d D
As21 As 0.2717(2) 0.31017(13) 0.5772(3) 0.0399(8) Uani 1 1 d D
As22 As 0.4303(2) 0.36946(13) 0.6325(3) 0.0399(8) Uani 1 1 d D
O11 O -0.2489(19) 0.2728(12) 0.449(2) 0.095(8) Uiso 1 1 d .
C11 C -0.207(2) 0.2385(14) 0.389(3) 0.062(9) Uiso 1 1 d D
O12 O -0.2804(18) 0.2020(11) 0.014(2) 0.088(7) Uiso 1 1 d .
C12 C -0.231(2) 0.1964(13) 0.126(2) 0.049(8) Uiso 1 1 d D
C13 C 0.1486(17) 0.2555(12) 0.236(2) 0.040(7) Uiso 1 1 d D
O13 O 0.2394(16) 0.2466(9) 0.2385(19) 0.061(6) Uiso 1 1 d .
O14 O -0.0397(17) 0.2122(11) -0.059(2) 0.077(7) Uiso 1 1 d .
C14 C -0.027(2) 0.2337(13) 0.049(2) 0.053(8) Uiso 1 1 d D
O21 O 0.2502(16) 0.2237(11) 0.913(2) 0.070(6) Uiso 1 1 d .
C21 C 0.294(2) 0.2655(15) 0.866(3) 0.055(8) Uiso 1 1 d .
O22 O 0.5549(17) 0.3463(10) 1.007(2) 0.071(6) Uiso 1 1 d .
C22 C 0.4761(19) 0.3373(14) 0.924(2) 0.056(8) Uiso 1 1 d D
C23 C 0.476(2) 0.2697(13) 0.470(2) 0.044(7) Uiso 1 1 d D
O23 O 0.4922(15) 0.2813(9) 0.3679(19) 0.058(5) Uiso 1 1 d .
C24 C 0.5873(19) 0.2758(14) 0.720(3) 0.054(8) Uiso 1 1 d D
O24 O 0.6754(17) 0.2919(10) 0.770(2) 0.073(6) Uiso 1 1 d .
C111 C -0.244(2) 0.0774(13) 0.485(3) 0.042(7) Uiso 1 1 d D
C112 C -0.193(2) 0.1181(15) 0.589(3) 0.062(9) Uiso 1 1 d .
H111 H -0.1538 0.1537 0.5731 0.074 Uiso 1 1 calc R
C113 C -0.203(3) 0.105(2) 0.717(4) 0.100(13) Uiso 1 1 d .
H113 H -0.1761 0.1336 0.7858 0.119 Uiso 1 1 calc R
C114 C -0.257(3) 0.0444(16) 0.738(3) 0.076(10) Uiso 1 1 d .
H114 H -0.2527 0.0296 0.8224 0.091 Uiso 1 1 calc R
C115 C -0.314(2) 0.0103(14) 0.632(3) 0.056(8) Uiso 1 1 d .
H115 H -0.3592 -0.0235 0.6436 0.067 Uiso 1 1 calc R
C116 C -0.304(2) 0.0257(15) 0.508(3) 0.060(9) Uiso 1 1 d .
H116 H -0.3402 0.0004 0.4374 0.072 Uiso 1 1 calc R
C121 C -0.3773(17) 0.0950(10) 0.238(2) 0.021(6) Uiso 1 1 d .
C122 C -0.436(2) 0.1511(13) 0.223(2) 0.042(7) Uiso 1 1 d .
H122 H -0.4015 0.1903 0.2495 0.050 Uiso 1 1 calc R
C123 C -0.545(2) 0.1486(14) 0.168(3) 0.046(8) Uiso 1 1 d .
H123 H -0.5854 0.1856 0.1671 0.055 Uiso 1 1 calc R
C124 C -0.596(3) 0.0939(15) 0.115(3) 0.064(9) Uiso 1 1 d .
H124 H -0.6690 0.0937 0.0747 0.076 Uiso 1 1 calc R
C125 C -0.539(2) 0.0396(15) 0.123(3) 0.061(9) Uiso 1 1 d .
H125 H -0.5727 0.0012 0.0894 0.073 Uiso 1 1 calc R
C126 C -0.431(2) 0.0414(14) 0.180(3) 0.049(8) Uiso 1 1 d .
H126 H -0.3926 0.0039 0.1802 0.059 Uiso 1 1 calc R
C131 C -0.182(2) 0.0288(13) 0.254(3) 0.045(7) Uiso 1 1 d D
C132 C -0.183(2) 0.0248(16) 0.126(3) 0.067(9) Uiso 1 1 d .
H132 H -0.2170 0.0568 0.0702 0.081 Uiso 1 1 calc R
C133 C -0.134(2) -0.0283(15) 0.070(3) 0.065(9) Uiso 1 1 d .
H133 H -0.1318 -0.0294 -0.0182 0.078 Uiso 1 1 calc R
C134 C -0.091(3) -0.0751(19) 0.151(4) 0.087(11) Uiso 1 1 d .
H134 H -0.0649 -0.1111 0.1168 0.104 Uiso 1 1 calc R
C135 C -0.085(3) -0.072(2) 0.286(4) 0.105(13) Uiso 1 1 d .
H135 H -0.0499 -0.1040 0.3403 0.127 Uiso 1 1 calc R
C136 C -0.131(2) -0.0207(14) 0.342(3) 0.059(9) Uiso 1 1 d .
H136 H -0.1284 -0.0189 0.4310 0.071 Uiso 1 1 calc R
C141 C -0.031(2) 0.3653(13) 0.337(3) 0.048(8) Uiso 1 1 d .
H141 H -0.0303 0.3670 0.4303 0.058 Uiso 1 1 calc R
C142 C 0.060(2) 0.3762(13) 0.284(3) 0.045(7) Uiso 1 1 d .
H142 H 0.1328 0.3888 0.3334 0.054 Uiso 1 1 calc R
C143 C 0.021(2) 0.3737(14) 0.143(3) 0.054(8) Uiso 1 1 d .
H143 H 0.0621 0.3845 0.0779 0.064 Uiso 1 1 calc R
C144 C -0.092(2) 0.3630(13) 0.120(3) 0.052(8) Uiso 1 1 d .
H144 H -0.1430 0.3630 0.0341 0.062 Uiso 1 1 calc R
C145 C -0.121(2) 0.3564(13) 0.241(3) 0.051(8) Uiso 1 1 d .
H145 H -0.1941 0.3512 0.2534 0.062 Uiso 1 1 calc R
C211 C 0.2729(18) 0.4763(11) 0.729(2) 0.030(6) Uiso 1 1 d D
C212 C 0.364(2) 0.5156(13) 0.749(3) 0.045(7) Uiso 1 1 d .
H212 H 0.4210 0.5102 0.8218 0.053 Uiso 1 1 calc R
C213 C 0.370(2) 0.5632(14) 0.658(3) 0.051(8) Uiso 1 1 d .
H213 H 0.4295 0.5906 0.6720 0.061 Uiso 1 1 calc R
C214 C 0.289(2) 0.5704(13) 0.549(3) 0.047(8) Uiso 1 1 d .
H214 H 0.2964 0.6015 0.4881 0.056 Uiso 1 1 calc R
C215 C 0.200(2) 0.5349(13) 0.526(3) 0.053(8) Uiso 1 1 d .
H215 H 0.1446 0.5411 0.4525 0.064 Uiso 1 1 calc R
C216 C 0.193(2) 0.4873(12) 0.618(2) 0.040(7) Uiso 1 1 d .
H216 H 0.1304 0.4618 0.6034 0.048 Uiso 1 1 calc R
C221 C 0.2995(18) 0.4398(12) 1.005(2) 0.031(6) Uiso 1 1 d .
C222 C 0.311(2) 0.5066(13) 1.034(3) 0.046(7) Uiso 1 1 d .
H222 H 0.3018 0.5369 0.9674 0.056 Uiso 1 1 calc R
C223 C 0.339(2) 0.5254(14) 1.169(3) 0.052(8) Uiso 1 1 d .
H223 H 0.3521 0.5684 1.1918 0.062 Uiso 1 1 calc R
C224 C 0.346(2) 0.4812(13) 1.263(3) 0.048(8) Uiso 1 1 d .
H224 H 0.3617 0.4943 1.3506 0.058 Uiso 1 1 calc R
C225 C 0.331(2) 0.4164(14) 1.232(3) 0.055(8) Uiso 1 1 d .
H225 H 0.3340 0.3863 1.2980 0.066 Uiso 1 1 calc R
C226 C 0.3100(19) 0.3971(12) 1.102(2) 0.036(7) Uiso 1 1 d .
H226 H 0.3033 0.3535 1.0812 0.044 Uiso 1 1 calc R
C231 C 0.1185(18) 0.4004(11) 0.810(2) 0.027(6) Uiso 1 1 d .
C232 C 0.060(2) 0.4500(13) 0.843(2) 0.042(7) Uiso 1 1 d .
H232 H 0.0946 0.4880 0.8773 0.050 Uiso 1 1 calc R
C233 C -0.050(2) 0.4443(13) 0.827(3) 0.046(7) Uiso 1 1 d .
H233 H -0.0897 0.4783 0.8491 0.055 Uiso 1 1 calc R
C234 C -0.102(2) 0.3861(13) 0.777(2) 0.043(7) Uiso 1 1 d .
H234 H -0.1765 0.3815 0.7677 0.052 Uiso 1 1 calc R
C235 C -0.047(2) 0.3381(13) 0.744(2) 0.043(7) Uiso 1 1 d .
H235 H -0.0826 0.3002 0.7102 0.052 Uiso 1 1 calc R
C236 C 0.064(2) 0.3444(13) 0.761(2) 0.044(7) Uiso 1 1 d .
H236 H 0.1019 0.3103 0.7378 0.053 Uiso 1 1 calc R
C241 C 0.505(3) 0.1447(18) 0.730(4) 0.091(12) Uiso 1 1 d .
H241 H 0.5701 0.1387 0.7989 0.110 Uiso 1 1 calc R
C242 C 0.499(3) 0.1420(16) 0.596(3) 0.074(10) Uiso 1 1 d .
H242 H 0.5578 0.1317 0.5543 0.089 Uiso 1 1 calc R
C243 C 0.389(3) 0.1489(17) 0.531(4) 0.082(11) Uiso 1 1 d .
H243 H 0.3563 0.1420 0.4372 0.098 Uiso 1 1 calc R
C244 C 0.337(3) 0.1531(16) 0.635(3) 0.076(10) Uiso 1 1 d .
H244 H 0.2585 0.1543 0.6231 0.092 Uiso 1 1 calc R
C245 C 0.404(3) 0.1515(16) 0.749(4) 0.076(10) Uiso 1 1 d .
H245 H 0.3842 0.1517 0.8339 0.091 Uiso 1 1 calc R

loop_
_atom_site_aniso_label
_atom_site_aniso_U_11
_atom_site_aniso_U_22
_atom_site_aniso_U_33
_atom_site_aniso_U_23
_atom_site_aniso_U_13
_atom_site_aniso_U_12
W1 0.0335(7) 0.0296(7) 0.0380(7) 0.0010(5) 0.0131(5) -0.0016(5)
W2 0.0402(7) 0.0278(7) 0.0473(8) -0.0021(6) 0.0170(6) 0.0030(5)
Co1 0.032(2) 0.024(2) 0.048(2) 0.0027(17) 0.0106(18) -0.0043(16)
Co2 0.031(2) 0.034(2) 0.029(2) -0.0015(16) 0.0060(16) 0.0036(16)
P1 0.030(4) 0.035(4) 0.026(4) 0.003(3) 0.004(3) -0.002(3)
P2 0.033(4) 0.026(4) 0.031(4) 0.003(3) 0.007(3) 0.000(3)
As11 0.0378(18) 0.060(2) 0.052(2) 0.0221(16) 0.0023(15) -0.0114(15)
As12 0.0424(19) 0.0353(19) 0.096(3) 0.0054(17) 0.0264(18) 0.0029(15)
As21 0.0402(17) 0.0454(19) 0.0322(17) -0.0064(14) 0.0048(14) 0.0066(14)
As22 0.0543(19) 0.0283(17) 0.0420(18) 0.0012(14) 0.0210(15) 0.0006(14)

loop_
_atom_type_symbol
_atom_type_description
_atom_type_scat_dispersion_real
_atom_type_scat_dispersion_imag
_atom_type_scat_source
C C 0.0033 0.0016 'International Tables Vol C Tables 4.2.6.8 and 6.1.1.4'
H H 0.0000 0.0000 'International Tables Vol C Tables 4.2.6.8 and 6.1.1.4'
O O 0.0106 0.0060 'International Tables Vol C Tables 4.2.6.8 and 6.1.1.4'
P P 0.1023 0.0942 'International Tables Vol C Tables 4.2.6.8 and 6.1.1.4'
Co Co 0.3494 0.9721 'International Tables Vol C Tables 4.2.6.8 and 6.1.1.4'
As As 0.0499 2.0058 'International Tables Vol C Tables 4.2.6.8 and 6.1.1.4'
W W -0.8490 6.8722 'International Tables Vol C Tables 4.2.6.8 and 6.1.1.4'

loop_
_geom_angle_atom_site_label_1
_geom_angle_atom_site_label_2
_geom_angle_atom_site_label_3
_geom_angle
C13 W1 C14 85.5(11)
C13 W1 C143 89.2(10)
C14 W1 C143 91.8(11)
C13 W1 C141 113.3(10)
C14 W1 C141 143.1(11)
C143 W1 C141 58.7(10)
C13 W1 C142 83.4(10)
C14 W1 C142 126.7(11)
C143 W1 C142 36.3(9)
C141 W1 C142 35.3(9)
C13 W1 C144 123.7(10)
C14 W1 C144 86.6(11)
C143 W1 C144 35.5(9)
C141 W1 C144 56.5(10)
C142 W1 C144 58.5(10)
C13 W1 C145 141.6(10)
C14 W1 C145 114.2(11)
C143 W1 C145 59.0(10)
C141 W1 C145 33.2(9)
C142 W1 C145 58.2(9)
C144 W1 C145 34.6(9)
C13 W1 As11 88.4(8)
C14 W1 As11 125.9(8)
C143 W1 As11 141.9(7)
C141 W1 As11 87.7(7)
C142 W1 As11 105.8(6)
C144 W1 As11 137.9(7)
C145 W1 As11 103.3(7)
C13 W1 As12 77.4(8)
C14 W1 As12 73.9(8)
C143 W1 As12 161.0(7)
C141 W1 As12 139.2(7)
C142 W1 As12 150.7(7)
C144 W1 As12 150.5(7)
C145 W1 As12 138.2(7)
As11 W1 As12 52.35(11)
C13 W1 Co1 128.1(8)
C14 W1 Co1 90.3(8)
C143 W1 Co1 142.6(7)
C141 W1 Co1 100.5(7)
C142 W1 Co1 135.6(6)
C144 W1 Co1 107.5(7)
C145 W1 Co1 86.3(7)
As11 W1 Co1 53.73(10)
As12 W1 Co1 51.97(9)
C24 W2 C23 86.6(11)
C24 W2 C243 131.0(12)
C23 W2 C243 85.3(12)
C24 W2 C242 95.4(12)
C23 W2 C242 88.1(12)
C243 W2 C242 36.2(11)
C24 W2 C244 139.6(12)
C23 W2 C244 118.3(11)
C243 W2 C244 36.0(11)
C242 W2 C244 57.5(12)
C24 W2 C241 85.3(13)
C23 W2 C241 120.6(12)
C243 W2 C241 58.7(13)
C242 W2 C241 34.9(11)
C244 W2 C241 55.1(13)
C24 W2 C245 109.3(12)
C23 W2 C245 142.2(12)
C243 W2 C245 58.2(12)
C242 W2 C245 57.3(12)
C244 W2 C245 32.1(10)
C241 W2 C245 33.5(11)
C24 W2 As21 125.8(8)
C23 W2 As21 88.4(8)
C243 W2 As21 102.2(9)
C242 W2 As21 138.4(8)
C244 W2 As21 88.5(9)
C241 W2 As21 140.3(9)
C245 W2 As21 107.0(8)
C24 W2 As22 74.2(9)
C23 W2 As22 74.4(8)
C243 W2 As22 147.1(9)
C242 W2 As22 159.9(9)
C244 W2 As22 140.0(9)
C241 W2 As22 154.2(9)
C245 W2 As22 142.1(9)
As21 W2 As22 52.58(9)
C24 W2 Co2 88.3(8)
C23 W2 Co2 124.8(8)
C243 W2 Co2 134.4(9)
C242 W2 Co2 147.1(9)
C244 W2 Co2 100.0(8)
C241 W2 Co2 113.6(9)
C245 W2 Co2 90.7(9)
As21 W2 Co2 52.43(9)
As22 W2 Co2 51.44(9)
C12 Co1 C11 112.0(14)
C12 Co1 P1 94.2(9)
C11 Co1 P1 99.0(11)
C12 Co1 As12 102.9(9)
C11 Co1 As12 140.3(10)
P1 Co1 As12 96.7(2)
C12 Co1 As11 147.1(9)
C11 Co1 As11 83.0(10)
P1 Co1 As11 112.7(2)
As12 Co1 As11 57.32(13)
C12 Co1 W1 88.9(9)
C11 Co1 W1 100.2(10)
P1 Co1 W1 157.7(2)
As12 Co1 W1 61.17(11)
As11 Co1 W1 58.96(10)
C21 Co2 C22 103.9(14)
C21 Co2 P2 100.3(10)
C22 Co2 P2 101.0(10)
C21 Co2 As22 151.7(10)
C22 Co2 As22 95.1(10)
P2 Co2 As22 96.3(2)
C21 Co2 As21 97.9(10)
C22 Co2 As21 150.1(10)
P2 Co2 As21 94.8(2)
As22 Co2 As21 57.79(12)
C21 Co2 W2 96.0(10)
C22 Co2 W2 98.8(10)
P2 Co2 W2 150.4(2)
As22 Co2 W2 60.05(10)
As21 Co2 W2 58.29(10)
C131 P1 C121 103.3(11)
C131 P1 C111 105.6(12)
C121 P1 C111 99.0(11)
C131 P1 Co1 114.5(9)
C121 P1 Co1 112.2(8)
C111 P1 Co1 119.9(9)
C211 P2 C231 100.3(11)
C211 P2 C221 107.3(11)
C231 P2 C221 99.8(11)
C211 P2 Co2 114.9(8)
C231 P2 Co2 119.3(8)
C221 P2 Co2 113.3(8)
As12 As11 Co1 60.29(13)
As12 As11 W1 65.31(11)
Co1 As11 W1 67.30(11)
As11 As12 Co1 62.39(13)
As11 As12 W1 62.34(11)
Co1 As12 W1 66.86(11)
As22 As21 Co2 60.66(12)
As22 As21 W2 65.07(10)
Co2 As21 W2 69.28(10)
As21 As22 Co2 61.55(12)
As21 As22 W2 62.35(10)
Co2 As22 W2 68.52(11)
O11 C11 Co1 173(3)
O12 C12 Co1 178(3)
O13 C13 W1 177(2)
O14 C14 W1 177(3)
O21 C21 Co2 178(3)
O22 C22 Co2 179(3)
O23 C23 W2 175(2)
O24 C24 W2 176(3)
C116 C111 C112 120(3)
C116 C111 P1 121(2)
C112 C111 P1 118(2)
C111 C112 C113 120(3)
C112 C113 C114 117(4)
C115 C114 C113 119(3)
C114 C115 C116 120(3)
C111 C116 C115 122(3)
C122 C121 C126 116(2)
C122 C121 P1 119.1(18)
C126 C121 P1 124.9(19)
C121 C122 C123 120(2)
C124 C123 C122 122(3)
C125 C124 C123 119(3)
C124 C125 C126 120(3)
C121 C126 C125 124(3)
C132 C131 C136 120(3)
C132 C131 P1 120(2)
C136 C131 P1 120(2)
C131 C132 C133 122(3)
C134 C133 C132 117(3)
C133 C134 C135 122(4)
C134 C135 C136 121(4)
C135 C136 C131 117(3)
C145 C141 C142 111(3)
C145 C141 W1 74.1(17)
C142 C141 W1 71.9(15)
C141 C142 C143 106(2)
C141 C142 W1 72.8(15)
C143 C142 W1 71.5(16)
C144 C143 C142 106(2)
C144 C143 W1 73.6(16)
C142 C143 W1 72.2(16)
C145 C144 C143 109(3)
C145 C144 W1 72.6(16)
C143 C144 W1 70.8(16)
C141 C145 C144 108(3)
C141 C145 W1 72.7(17)
C144 C145 W1 72.7(16)
C216 C211 C212 117(2)
C216 C211 P2 121.5(19)
C212 C211 P2 121.2(19)
C213 C212 C211 119(3)
C214 C213 C212 121(3)
C215 C214 C213 122(3)
C214 C215 C216 117(3)
C211 C216 C215 123(3)
C226 C221 C222 120(2)
C226 C221 P2 117.9(19)
C222 C221 P2 121.8(19)
C221 C222 C223 117(2)
C224 C223 C222 120(3)
C223 C224 C225 121(3)
C226 C225 C224 119(3)
C221 C226 C225 122(3)
C232 C231 C236 118(2)
C232 C231 P2 120.1(19)
C236 C231 P2 122.2(18)
C233 C232 C231 121(2)
C232 C233 C234 119(3)
C235 C234 C233 121(3)
C234 C235 C236 120(3)
C235 C236 C231 122(2)
C245 C241 C242 109(4)
C245 C241 W2 74(2)
C242 C241 W2 71(2)
C241 C242 C243 107(3)
C241 C242 W2 75(2)
C243 C242 W2 71(2)
C244 C243 C242 103(3)
C244 C243 W2 74(2)
C242 C243 W2 73(2)
C245 C244 C243 113(3)
C245 C244 W2 77(2)
C243 C244 W2 70(2)
C241 C245 C244 108(4)
C241 C245 W2 72(2)
C244 C245 W2 71(2)

loop_
_geom_bond_atom_site_label_1
_geom_bond_atom_site_label_2
_geom_bond_distance
W1 C13 1.95(2)
W1 C14 1.95(2)
W1 C143 2.32(3)
W1 C141 2.34(3)
W1 C142 2.33(3)
W1 C144 2.36(3)
W1 C145 2.36(3)
W1 As11 2.583(3)
W1 As12 2.650(3)
W1 Co1 2.781(3)
W2 C24 1.95(2)
W2 C23 1.95(2)
W2 C243 2.27(4)
W2 C242 2.30(3)
W2 C244 2.31(3)
W2 C241 2.35(4)
W2 C245 2.37(3)
W2 As21 2.576(3)
W2 As22 2.637(3)
W2 Co2 2.832(3)
Co1 C12 1.71(2)
Co1 C11 1.71(2)
Co1 P1 2.208(7)
Co1 As12 2.383(4)
Co1 As11 2.431(4)
Co2 C21 1.70(3)
Co2 C22 1.72(2)
Co2 P2 2.219(7)
Co2 As22 2.380(4)
Co2 As21 2.400(4)
P1 C131 1.81(3)
P1 C121 1.82(2)
P1 C111 1.84(3)
P2 C211 1.81(2)
P2 C231 1.83(2)
P2 C221 1.84(2)
As11 As12 2.309(5)
As21 As22 2.310(4)
O11 C11 1.17(3)
O12 C12 1.20(3)
C13 O13 1.17(2)
O14 C14 1.19(3)
O21 C21 1.20(3)
O22 C22 1.18(3)
C23 O23 1.17(2)
C24 O24 1.17(3)
C111 C116 1.37(4)
C111 C112 1.40(4)
C112 C113 1.40(4)
C113 C114 1.47(5)
C114 C115 1.37(4)
C115 C116 1.37(4)
C121 C122 1.39(3)
C121 C126 1.36(3)
C122 C123 1.38(3)
C123 C124 1.35(4)
C124 C125 1.35(4)
C125 C126 1.37(4)
C131 C132 1.35(4)
C131 C136 1.44(4)
C132 C133 1.47(4)
C133 C134 1.33(4)
C134 C135 1.40(5)
C135 C136 1.41(4)
C141 C145 1.34(3)
C141 C142 1.42(3)
C142 C143 1.45(4)
C143 C144 1.43(4)
C144 C145 1.40(4)
C211 C216 1.38(3)
C211 C212 1.39(3)
C212 C213 1.39(4)
C213 C214 1.36(3)
C214 C215 1.32(3)
C215 C216 1.41(4)
C221 C226 1.34(3)
C221 C222 1.42(3)
C222 C223 1.43(4)
C223 C224 1.34(3)
C224 C225 1.39(4)
C225 C226 1.39(3)
C231 C232 1.38(3)
C231 C236 1.38(3)
C232 C233 1.38(3)
C233 C234 1.41(4)
C234 C235 1.32(3)
C235 C236 1.39(3)
C241 C245 1.36(4)
C241 C242 1.39(4)
C242 C243 1.42(4)
C243 C244 1.42(4)
C244 C245 1.30(4)
